data_7151919
loop_
_publ_author_name
'Vachon, J\'er\^ome'
'Harthong, Steven'
'Jeanneau, Erwann'
'Aronica, Christophe'
'Vanthuyne, Nicolas'
'Roussel, Christian'
'Dutasta, Jean-Pierre'

_publ_section_related_literature
;
?
;
_publ_section_title
;
 Inherently chiral phosphonatocavitands as artificial chemo- and
 enantio-selective receptors of natural ammoniums.
;
_journal_issue 14
_journal_name_full 'Organic &amp; biomolecular chemistry'
_journal_page_first 5086
_journal_page_last 5091
_journal_paper_doi 10.1039/c1ob05194f
_journal_volume 9
_journal_year 2011
_chemical_formula_moiety 'C96 H124 O10 P4 S2'
_chemical_formula_sum 'C96 H124 O10 P4 S2'
_chemical_formula_weight 1626.06
_space_group_IT_number 14
_symmetry_cell_setting monoclinic
_symmetry_space_group_name_Hall '-P 2ybc'
_symmetry_space_group_name_H-M 'P 1 21/c 1'
_atom_sites_solution_hydrogens geom
_atom_sites_solution_primary direct
_audit_creation_date 11-04-07
_audit_creation_method CRYSTALS_ver_14.11
_cell_angle_alpha 90
_cell_angle_beta 106.020(10)
_cell_angle_gamma 90
_cell_formula_units_Z 4
_cell_length_a 14.3380(10)
_cell_length_b 34.567(3)
_cell_length_c 18.529(2)
_cell_measurement_reflns_used 5802
_cell_measurement_temperature 110
_cell_measurement_theta_max 66.7112
_cell_measurement_theta_min 3.4497
_cell_volume 8826.7(14)
_computing_cell_refinement
;
CrysAlisPro, Agilent Technologies,
Version 1.171.34.49 (release 20-01-2011 CrysAlis171 .NET)
(compiled Jan 20 2011,15:58:25)
;
_computing_data_collection
;
CrysAlisPro, Agilent Technologies,
Version 1.171.34.49 (release 20-01-2011 CrysAlis171 .NET)
(compiled Jan 20 2011,15:58:25)
;
_computing_data_reduction
;
CrysAlisPro, Agilent Technologies,
Version 1.171.34.49 (release 20-01-2011 CrysAlis171 .NET)
(compiled Jan 20 2011,15:58:25)
;
_computing_molecular_graphics 'CAMERON (Watkin et al., 1996)'
_computing_publication_material 'CRYSTALS (Betteridge et al., 2003)'
_computing_structure_refinement 'CRYSTALS (Betteridge et al., 2003)'
_computing_structure_solution 'SIR97 (Altomare et al., 1999)'
_diffrn_ambient_temperature 110
_diffrn_detector_area_resol_mean 10.4685
_diffrn_measured_fraction_theta_full 0.984
_diffrn_measured_fraction_theta_max 0.984
_diffrn_measurement_device_type 'Xcalibur, Atlas, Gemini ultra'
_diffrn_measurement_method \w
_diffrn_radiation_monochromator mirror
_diffrn_radiation_source 'Enhance Ultra (Cu) X-ray Source'
_diffrn_radiation_type 'Cu K\a'
_diffrn_radiation_wavelength 1.5418
_diffrn_reflns_av_R_equivalents 0.063
_diffrn_reflns_limit_h_max 16
_diffrn_reflns_limit_h_min -17
_diffrn_reflns_limit_k_max 40
_diffrn_reflns_limit_k_min 0
_diffrn_reflns_limit_l_max 22
_diffrn_reflns_limit_l_min 0
_diffrn_reflns_number 64964
_diffrn_reflns_theta_full 67.347
_diffrn_reflns_theta_max 67.347
_diffrn_reflns_theta_min 3.466
_diffrn_standards_number 0
_exptl_absorpt_coefficient_mu 1.686
_exptl_absorpt_correction_T_max 0.793
_exptl_absorpt_correction_T_min 0.529
_exptl_absorpt_correction_type analytical
_exptl_absorpt_process_details
;
CrysAlisPro, Agilent Technologies,
Version 1.171.34.49 (release 20-01-2011 CrysAlis171 .NET)
(compiled Jan 20 2011,15:58:25)
Analytical numeric absorption correction using a multifaceted crystal
model based on expressions derived by R.C. Clark & J.S. Reid.
(Clark, R. C. & Reid, J. S. (1995). Acta Cryst. A51, 887-897)
;
_exptl_crystal_colour colorless
_exptl_crystal_density_diffrn 1.224
_exptl_crystal_density_method 'not measured'
_exptl_crystal_description plate
_exptl_crystal_F_000 3488
_exptl_crystal_size_max 0.444
_exptl_crystal_size_mid 0.283
_exptl_crystal_size_min 0.132
_refine_diff_density_max 1.21
_refine_diff_density_min -1.37
_refine_ls_extinction_method None
_refine_ls_goodness_of_fit_ref 1.0720
_refine_ls_hydrogen_treatment none
_refine_ls_matrix_type full
_refine_ls_number_parameters 1009
_refine_ls_number_reflns 15406
_refine_ls_number_restraints 2369
_refine_ls_R_factor_all 0.1591
_refine_ls_R_factor_gt 0.1298
_refine_ls_shift/su_max 0.0048619
_refine_ls_shift/su_mean 0.0001094
_refine_ls_structure_factor_coef Fsqd
_refine_ls_weighting_details
;
Method, part 1, Chebychev polynomial, (Watkin, 1994, Prince, 1982)
[weight] = 1.0/[A~0~*T~0~(x)+A~1~*T~1~(x) ... +A~n-1~]*T~n-1~(x)]
where A~i~ are the Chebychev coefficients listed below and x= Fcalc/Fmax
Method = Robust Weighting (Prince, 1982)
W = [weight] * [1-(deltaF/6*sigmaF)^2^]^2^
A~i~ are:
0.216E+04 0.335E+04 0.169E+04 407.
;
_refine_ls_weighting_scheme calc
_refine_ls_wR_factor_all 0.2950
_refine_ls_wR_factor_gt 0.2574
_refine_ls_wR_factor_ref 0.2950
_reflns_limit_h_max 16
_reflns_limit_h_min -17
_reflns_limit_k_max 40
_reflns_limit_k_min 0
_reflns_limit_l_max 22
_reflns_limit_l_min 0
_reflns_number_gt 10766
_reflns_number_total 15413
_reflns_threshold_expression I>2.0\s(I)
_oxford_diffrn_Wilson_B_factor 4.63
_oxford_diffrn_Wilson_scale 0.36
_oxford_refine_ls_r_factor_ref 0.1591
_oxford_refine_ls_scale 2.136(16)
_oxford_reflns_number_all 15406
_oxford_reflns_threshold_expression_ref I>-10.0\s(I)
_oxford_structure_analysis_title 1
_cod_data_source_file c1ob05194f.txt
_cod_data_source_block 1
_cod_depositor_comments
;
The following automatic conversions were performed:

'_symmetry_cell_setting' value 'Monoclinic' changed to 'monoclinic'
according to /home/saulius/struct/CIF-dictionaries/cif_core.dic
dictionary named 'cif_core.dic' version 2.4.1 from 2010-06-29.

Automatic conversion script
Id: cif_fix_values 1715 2011-07-08 13:25:40Z adriana 
;
_cod_original_sg_symbol_H-M 'P 1 21/c 1 '
_cod_database_code 7151919

loop_
_symmetry_equiv_pos_as_xyz
x,y,z
-x,-y,-z
-x,y+1/2,-z+1/2
x,-y+1/2,z+1/2

loop_
_atom_site_label
_atom_site_type_symbol
_atom_site_fract_x
_atom_site_fract_y
_atom_site_fract_z
_atom_site_U_iso_or_equiv
_atom_site_occupancy
_atom_site_adp_type
_atom_site_refinement_flags_posn
_atom_site_refinement_flags_adp
_atom_site_refinement_flags_occupancy
_atom_site_disorder_assembly
_atom_site_disorder_group
_atom_site_attached_hydrogens
P1 P 0.66112(13) 0.77988(6) 0.15386(11) 0.0628 1.0000 Uani . . . . . .
O2 O 0.7332(3) 0.74890(14) 0.1363(3) 0.0573 1.0000 Uani . . . . . .
C3 C 0.7841(5) 0.75152(18) 0.0813(4) 0.0512 1.0000 Uani . U . . . .
C4 C 0.7388(4) 0.74373(17) 0.0075(4) 0.0482 1.0000 Uani . U . . . .
C5 C 0.7933(4) 0.74697(17) -0.0438(4) 0.0494 1.0000 Uani . U . . . .
C6 C 0.8915(4) 0.75639(18) -0.0215(4) 0.0512 1.0000 Uani . U . . . .
C7 C 0.9340(5) 0.76182(19) 0.0548(4) 0.0552 1.0000 Uani . U . . . .
C8 C 0.8811(5) 0.75981(19) 0.1078(4) 0.0548 1.0000 Uani . U . . . .
O9 O 1.0338(3) 0.76960(14) 0.0824(3) 0.0598 1.0000 Uani . . . . . .
P10 P 1.06951(12) 0.81370(6) 0.08488(11) 0.0609 1.0000 Uani . . . . . .
O11 O 1.0868(3) 0.81945(14) 0.0040(3) 0.0591 1.0000 Uani . . . . . .
C12 C 1.0104(4) 0.8321(2) -0.0578(4) 0.0549 1.0000 Uani . U . . . .
C13 C 1.0061(4) 0.8702(2) -0.0754(4) 0.0550 1.0000 Uani . U . . . .
C14 C 0.9349(4) 0.88292(19) -0.1371(4) 0.0531 1.0000 Uani . U . . . .
O15 O 0.9338(3) 0.92234(13) -0.1550(3) 0.0568 1.0000 Uani . . . . . .
P16 P 0.86216(11) 0.95204(5) -0.13164(11) 0.0545 1.0000 Uani . . . . . .
O17 O 0.7633(3) 0.94957(12) -0.1981(3) 0.0566 1.0000 Uani . . . . . .
C18 C 0.6930(4) 0.92221(19) -0.1976(4) 0.0583 1.0000 Uani . U . . . .
C19 C 0.6127(5) 0.9336(2) -0.1781(5) 0.0661 1.0000 Uani . U . . . .
C20 C 0.5387(5) 0.9072(2) -0.1795(5) 0.0649 1.0000 Uani . U . . . .
O21 O 0.4566(3) 0.92018(14) -0.1635(4) 0.0765 1.0000 Uani . . . . . .
P22 P 0.44488(13) 0.91441(6) -0.07986(17) 0.0795 1.0000 Uani . . . . . .
O23 O 0.4013(3) 0.87174(13) -0.0815(3) 0.0706 1.0000 Uani . . . . . .
C24 C 0.4602(4) 0.83877(19) -0.0672(5) 0.0595 1.0000 Uani . U . . . .
C25 C 0.4884(4) 0.82141(19) -0.1243(4) 0.0557 1.0000 Uani . U . . . .
C26 C 0.5421(4) 0.78729(17) -0.1080(4) 0.0506 1.0000 Uani . U . . . .
C27 C 0.5688(4) 0.77076(18) -0.0369(4) 0.0492 1.0000 Uani . U . . . .
C28 C 0.6285(4) 0.73402(17) -0.0170(4) 0.0511 1.0000 Uani D U . . . .
C29 C 0.6030(5) 0.70294(17) -0.0783(4) 0.0622 1.0000 Uani D U . . . .
C30 C 0.6488(8) 0.6638(2) -0.0511(6) 0.1024 1.0000 Uani D U . . . .
C31 C 0.6127(10) 0.6336(3) -0.1145(6) 0.1654 1.0000 Uani D U . . . .
C32 C 0.5514(12) 0.6033(4) -0.0886(6) 0.2296 1.0000 Uani D U . . . .
C33 C 0.4873(9) 0.5806(4) -0.1580(8) 0.2632 1.0000 Uani D U . . . .
C34 C 0.5485(10) 0.5683(5) -0.2102(9) 0.2858 1.0000 Uani D U . . . .
C35 C 0.5066(16) 0.5298(3) -0.2490(9) 0.3039 1.0000 Uani D U . . . .
C36 C 0.4630(14) 0.5372(5) -0.3330(9) 0.3103 1.0000 Uani D U . . . .
C37 C 0.4136(13) 0.5769(4) -0.3438(9) 0.3142 1.0000 Uani D U . . . .
C38 C 0.3038(12) 0.5713(5) -0.3771(13) 0.3086 1.0000 Uani D U . . . .
C39 C 0.2640(13) 0.6056(6) -0.4312(11) 0.2823 1.0000 Uani D U . . . .
C40 C 0.5399(4) 0.78987(18) 0.0179(4) 0.0511 1.0000 Uani . U . . . .
C41 C 0.4838(4) 0.8236(2) 0.0032(4) 0.0578 1.0000 Uani . U . . . .
O42 O 0.5602(3) 0.77527(14) 0.0910(2) 0.0543 1.0000 Uani . . . . . .
C43 C 0.4643(5) 0.8405(2) -0.2015(4) 0.0662 1.0000 Uani D U . . . .
C44 C 0.5443(5) 0.8692(2) -0.2031(4) 0.0614 1.0000 Uani . U . . . .
C45 C 0.6278(4) 0.85858(19) -0.2245(4) 0.0566 1.0000 Uani . U . . . .
C46 C 0.7020(5) 0.88425(19) -0.2236(4) 0.0570 1.0000 Uani . U . . . .
C47 C 0.7896(5) 0.87356(19) -0.2479(4) 0.0571 1.0000 Uani D U . . . .
C48 C 0.8680(4) 0.85741(19) -0.1821(4) 0.0514 1.0000 Uani . U . . . .
C49 C 0.8769(5) 0.81880(19) -0.1605(4) 0.0518 1.0000 Uani . U . . . .
C50 C 0.9452(4) 0.80473(19) -0.0999(4) 0.0520 1.0000 Uani . U . . . .
C51 C 0.9511(5) 0.76217(19) -0.0767(4) 0.0557 1.0000 Uani . U . . . .
C52 C 0.9243(6) 0.7346(2) -0.1429(5) 0.0733 1.0000 Uani . U . . . .
C53 C 0.9431(7) 0.6926(3) -0.1204(7) 0.0985 1.0000 Uani D U . . . .
C54 C 1.0321(9) 0.6747(3) -0.1350(9) 0.1330 1.0000 Uani D U . . . .
C55 C 1.0415(10) 0.6317(3) -0.1101(10) 0.1536 1.0000 Uani D U . . . .
C56 C 1.1416(10) 0.6181(4) -0.1167(10) 0.1707 1.0000 Uani D U . . . .
C57 C 1.1687(12) 0.5772(4) -0.0849(11) 0.1873 1.0000 Uani D U . . . .
C58 C 1.2582(12) 0.5596(4) -0.1040(11) 0.2001 1.0000 Uani D U . . . .
C59 C 1.2763(12) 0.5167(4) -0.0788(11) 0.2001 1.0000 Uani D U . . . .
C60 C 1.3635(12) 0.5011(4) -0.1030(11) 0.2023 1.0000 Uani D U . . . .
C61 C 1.3749(11) 0.4576(4) -0.0870(9) 0.2015 1.0000 Uani D U . . . .
C62 C 1.4702(11) 0.4401(5) -0.0965(11) 0.2006 1.0000 Uani D U . . . .
C63 C 0.7671(7) 0.8475(2) -0.3182(4) 0.0781 1.0000 Uani D U . . . .
C64 C 0.8505(9) 0.8457(3) -0.3532(6) 0.1086 1.0000 Uani D U . . . .
C65 C 0.8656(11) 0.8870(3) -0.3834(8) 0.1586 1.0000 Uani D U . . . .
C66 C 0.9252(11) 0.8843(3) -0.4405(8) 0.2053 1.0000 Uani D U . . . .
C67 C 0.9470(10) 0.9262(4) -0.4635(7) 0.2378 1.0000 Uani D U . . . .
C68 C 0.8709(13) 0.9381(5) -0.5375(10) 0.2811 1.0000 Uani D U . . . .
C69 C 0.9044(14) 0.9770(5) -0.5646(11) 0.3083 1.0000 Uani D U . . . .
C70 C 0.8465(16) 0.9846(5) -0.6464(9) 0.3453 1.0000 Uani D U . . . .
C71 C 0.7468(12) 1.0006(6) -0.6467(12) 0.3687 1.0000 Uani D U . . . .
C72 C 0.7259(15) 1.0368(7) -0.6960(11) 0.3793 1.0000 Uani D U . . . .
C73 C 0.798(2) 1.0687(5) -0.6588(17) 0.4173 1.0000 Uani D U . . . .
C74 C 0.4440(6) 0.8120(2) -0.2674(4) 0.0779 1.0000 Uani D U . . . .
C75 C 0.4077(8) 0.8334(3) -0.3406(5) 0.1027 1.0000 Uani D U . . . .
C76 C 0.3898(9) 0.8058(3) -0.4085(5) 0.1230 1.0000 Uani D U . . . .
C77 C 0.3487(11) 0.8282(4) -0.4825(5) 0.1439 1.0000 Uani D U . . . .
C78 C 0.3447(10) 0.7998(4) -0.5475(6) 0.1393 1.0000 Uani D U . . . .
C79 C 0.2800(10) 0.7636(4) -0.5527(7) 0.1396 1.0000 Uani D U . . . .
C80 C 0.2587(10) 0.7448(4) -0.6307(7) 0.1384 1.0000 Uani D U . . . .
C81 C 0.1996(10) 0.7072(4) -0.6400(9) 0.1560 1.0000 Uani D U . . . .
C82 C 0.1812(12) 0.6803(4) -0.7095(8) 0.1699 1.0000 Uani D U . . . .
C83 C 0.1351(13) 0.7069(5) -0.7749(8) 0.1860 1.0000 Uani D U . . . .
C84 C 0.1239(12) 0.6819(5) -0.8470(10) 0.2178 1.0000 Uani D U . . . .
C85 C 0.3414(6) 0.9429(2) -0.0803(7) 0.0962 1.0000 Uani . U . . . .
C86 C 0.3500(7) 0.9764(2) -0.0432(7) 0.1005 1.0000 Uani . U . . . .
C87 C 0.2671(7) 0.9992(3) -0.0446(8) 0.1079 1.0000 Uani . U . . . .
C88 C 0.1804(7) 0.9866(3) -0.0878(8) 0.1102 1.0000 Uani . U . . . .
C89 C 0.1691(6) 0.9538(3) -0.1277(8) 0.1096 1.0000 Uani . U . . . .
C90 C 0.2487(6) 0.9313(3) -0.1252(8) 0.1059 1.0000 Uani . U . . . .
S91 S 0.5568(2) 0.92338(9) -0.0033(2) 0.1252 1.0000 Uani . . . . . .
O92 O 0.8508(3) 0.94575(13) -0.0552(3) 0.0595 1.0000 Uani . . . . . .
C93 C 0.9100(5) 0.9970(2) -0.1515(5) 0.0649 1.0000 Uani . U . . . .
C94 C 0.9326(5) 1.0251(2) -0.0967(5) 0.0712 1.0000 Uani . U . . . .
C95 C 0.9685(6) 1.0608(2) -0.1094(6) 0.0821 1.0000 Uani . U . . . .
C96 C 0.9840(7) 1.0676(3) -0.1783(6) 0.0897 1.0000 Uani . U . . . .
C97 C 0.9669(8) 1.0391(3) -0.2328(6) 0.0968 1.0000 Uani . U . . . .
C98 C 0.9255(7) 1.0040(3) -0.2204(5) 0.0867 1.0000 Uani . U . . . .
O99 O 0.9931(3) 0.84415(10) 0.1106(3) 0.0506 1.0000 Uani . . . . . .
C100 C 1.1900(5) 0.8114(3) 0.1434(5) 0.0761 1.0000 Uani . U . . . .
C101 C 1.2592(6) 0.7896(3) 0.1252(6) 0.0852 1.0000 Uani . U . . . .
C102 C 1.3560(6) 0.7897(3) 0.1705(6) 0.0912 1.0000 Uani . U . . . .
C103 C 1.3787(7) 0.8112(4) 0.2330(6) 0.1057 1.0000 Uani . U . . . .
C104 C 1.3089(7) 0.8338(4) 0.2525(6) 0.1087 1.0000 Uani . U . . . .
C105 C 1.2133(7) 0.8334(4) 0.2064(6) 0.0971 1.0000 Uani . U . . . .
C106 C 0.7083(5) 0.8270(3) 0.1462(6) 0.0844 1.0000 Uani . U . . . .
C107 C 0.7320(6) 0.8397(2) 0.0806(7) 0.0880 1.0000 Uani . U . . . .
C108 C 0.7656(7) 0.8774(3) 0.0788(8) 0.1098 1.0000 Uani . U . . . .
C109 C 0.7729(9) 0.9007(4) 0.1401(9) 0.1337 1.0000 Uani . U . . . .
C110 C 0.7550(10) 0.8909(4) 0.2014(10) 0.1393 1.0000 Uani . U . . . .
C111 C 0.7191(8) 0.8522(3) 0.2039(8) 0.1177 1.0000 Uani . U . . . .
S112 S 0.64099(17) 0.76653(11) 0.24829(13) 0.1068 1.0000 Uani . . . . . .
H51 H 0.7637 0.7429 -0.0935 0.0609 1.0000 Uiso R . . . . .
H81 H 0.9096 0.7639 0.1581 0.0682 1.0000 Uiso R . . . . .
H131 H 1.0498 0.8872 -0.0480 0.0685 1.0000 Uiso R . . . . .
H191 H 0.6081 0.9590 -0.1637 0.0830 1.0000 Uiso R . . . . .
H261 H 0.5612 0.7750 -0.1457 0.0621 1.0000 Uiso R . . . . .
H281 H 0.6130 0.7236 0.0264 0.0642 1.0000 Uiso R . . . . .
H291 H 0.6240 0.7111 -0.1204 0.0777 1.0000 Uiso R . . . . .
H292 H 0.5343 0.7001 -0.0930 0.0780 1.0000 Uiso R . . . . .
H301 H 0.7180 0.6658 -0.0367 0.1280 1.0000 Uiso R . . . . .
H302 H 0.6284 0.6559 -0.0081 0.1281 1.0000 Uiso R . . . . .
H311 H 0.5838 0.6461 -0.1617 0.2052 1.0000 Uiso R . . . . .
H312 H 0.6665 0.6173 -0.1170 0.2051 1.0000 Uiso R . . . . .
H321 H 0.5055 0.6191 -0.0721 0.2810 1.0000 Uiso R . . . . .
H322 H 0.5843 0.5853 -0.0491 0.2812 1.0000 Uiso R . . . . .
H331 H 0.4422 0.5974 -0.1930 0.3252 1.0000 Uiso R . . . . .
H332 H 0.4528 0.5591 -0.1436 0.3251 1.0000 Uiso R . . . . .
H361 H 0.5092 0.5471 -0.3570 0.3870 1.0000 Uiso R . . . . .
H362 H 0.4281 0.5158 -0.3613 0.3871 1.0000 Uiso R . . . . .
H371 H 0.4422 0.6016 -0.3493 0.3991 1.0000 Uiso R . . . . .
H372 H 0.3990 0.5753 -0.2962 0.3991 1.0000 Uiso R . . . . .
H381 H 0.2521 0.5664 -0.3553 0.3831 1.0000 Uiso R . . . . .
H382 H 0.3107 0.5498 -0.4081 0.3830 1.0000 Uiso R . . . . .
H411 H 0.4640 0.8357 0.0405 0.0728 1.0000 Uiso R . . . . .
H431 H 0.4062 0.8560 -0.2070 0.0821 1.0000 Uiso R . . . . .
H451 H 0.6338 0.8332 -0.2385 0.0697 1.0000 Uiso R . . . . .
H471 H 0.8152 0.8973 -0.2623 0.0711 1.0000 Uiso R . . . . .
H491 H 0.8329 0.8017 -0.1890 0.0632 1.0000 Uiso R . . . . .
H511 H 1.0176 0.7571 -0.0503 0.0702 1.0000 Uiso R . . . . .
H521 H 0.9639 0.7409 -0.1750 0.0907 1.0000 Uiso R . . . . .
H522 H 0.8573 0.7379 -0.1699 0.0907 1.0000 Uiso R . . . . .
H531 H 0.9493 0.6906 -0.0684 0.1192 1.0000 Uiso R . . . . .
H532 H 0.8889 0.6774 -0.1472 0.1194 1.0000 Uiso R . . . . .
H541 H 1.0890 0.6889 -0.1080 0.1622 1.0000 Uiso R . . . . .
H542 H 1.0244 0.6754 -0.1887 0.1621 1.0000 Uiso R . . . . .
H551 H 1.0401 0.6296 -0.0586 0.1850 1.0000 Uiso R . . . . .
H552 H 0.9893 0.6162 -0.1417 0.1849 1.0000 Uiso R . . . . .
H561 H 1.1904 0.6363 -0.0899 0.2071 1.0000 Uiso R . . . . .
H562 H 1.1391 0.6183 -0.1693 0.2071 1.0000 Uiso R . . . . .
H571 H 1.1856 0.5791 -0.0305 0.2272 1.0000 Uiso R . . . . .
H572 H 1.1124 0.5607 -0.1024 0.2269 1.0000 Uiso R . . . . .
H581 H 1.3159 0.5746 -0.0791 0.2391 1.0000 Uiso R . . . . .
H582 H 1.2473 0.5610 -0.1581 0.2390 1.0000 Uiso R . . . . .
H591 H 1.2901 0.5152 -0.0248 0.2391 1.0000 Uiso R . . . . .
H592 H 1.2204 0.5010 -0.1019 0.2391 1.0000 Uiso R . . . . .
H601 H 1.4211 0.5148 -0.0754 0.2431 1.0000 Uiso R . . . . .
H602 H 1.3536 0.5049 -0.1560 0.2431 1.0000 Uiso R . . . . .
H611 H 1.3756 0.4546 -0.0355 0.2431 1.0000 Uiso R . . . . .
H612 H 1.3195 0.4443 -0.1186 0.2430 1.0000 Uiso R . . . . .
H621 H 1.4867 0.4173 -0.0643 0.3090 1.0000 Uiso R . . . . .
H622 H 1.5227 0.4590 -0.0825 0.3091 1.0000 Uiso R . . . . .
H623 H 1.4590 0.4326 -0.1486 0.3090 1.0000 Uiso R . . . . .
H631 H 0.7122 0.8581 -0.3557 0.0950 1.0000 Uiso R . . . . .
H632 H 0.7520 0.8219 -0.3047 0.0950 1.0000 Uiso R . . . . .
H641 H 0.9070 0.8376 -0.3157 0.1343 1.0000 Uiso R . . . . .
H642 H 0.8358 0.8274 -0.3942 0.1337 1.0000 Uiso R . . . . .
H651 H 0.9025 0.9024 -0.3418 0.1930 1.0000 Uiso R . . . . .
H652 H 0.8031 0.8990 -0.4063 0.1929 1.0000 Uiso R . . . . .
H661 H 0.9869 0.8717 -0.4174 0.2460 1.0000 Uiso R . . . . .
H662 H 0.8887 0.8692 -0.4831 0.2462 1.0000 Uiso R . . . . .
H671 H 1.0101 0.9273 -0.4728 0.2830 1.0000 Uiso R . . . . .
H672 H 0.9448 0.9445 -0.4243 0.2830 1.0000 Uiso R . . . . .
H681 H 0.8091 0.9406 -0.5271 0.3340 1.0000 Uiso R . . . . .
H682 H 0.8670 0.9183 -0.5750 0.3341 1.0000 Uiso R . . . . .
H691 H 0.8927 0.9980 -0.5340 0.3671 1.0000 Uiso R . . . . .
H692 H 0.9720 0.9766 -0.5627 0.3670 1.0000 Uiso R . . . . .
H701 H 0.8797 1.0023 -0.6710 0.4079 1.0000 Uiso R . . . . .
H702 H 0.8361 0.9602 -0.6729 0.4081 1.0000 Uiso R . . . . .
H711 H 0.7372 0.9985 -0.5973 0.4321 1.0000 Uiso R . . . . .
H712 H 0.6957 0.9873 -0.6830 0.4321 1.0000 Uiso R . . . . .
H721 H 0.6842 1.0402 -0.7456 0.4380 1.0000 Uiso R . . . . .
H722 H 0.7030 1.0529 -0.6619 0.4379 1.0000 Uiso R . . . . .
H741 H 0.5019 0.7979 -0.2657 0.0940 1.0000 Uiso R . . . . .
H742 H 0.3954 0.7942 -0.2610 0.0941 1.0000 Uiso R . . . . .
H751 H 0.4557 0.8521 -0.3438 0.1280 1.0000 Uiso R . . . . .
H752 H 0.3478 0.8468 -0.3423 0.1277 1.0000 Uiso R . . . . .
H761 H 0.4516 0.7945 -0.4088 0.1513 1.0000 Uiso R . . . . .
H762 H 0.3451 0.7855 -0.4045 0.1510 1.0000 Uiso R . . . . .
H771 H 0.3908 0.8501 -0.4846 0.1752 1.0000 Uiso R . . . . .
H772 H 0.2843 0.8379 -0.4858 0.1751 1.0000 Uiso R . . . . .
H781 H 0.3251 0.8140 -0.5942 0.1701 1.0000 Uiso R . . . . .
H782 H 0.4092 0.7894 -0.5402 0.1702 1.0000 Uiso R . . . . .
H791 H 0.2190 0.7728 -0.5478 0.1701 1.0000 Uiso R . . . . .
H792 H 0.3083 0.7452 -0.5139 0.1700 1.0000 Uiso R . . . . .
H801 H 0.2254 0.7627 -0.6695 0.1619 1.0000 Uiso R . . . . .
H802 H 0.3203 0.7379 -0.6378 0.1622 1.0000 Uiso R . . . . .
H811 H 0.1361 0.7156 -0.6387 0.1860 1.0000 Uiso R . . . . .
H812 H 0.2288 0.6912 -0.5973 0.1861 1.0000 Uiso R . . . . .
H821 H 0.2427 0.6722 -0.7152 0.1971 1.0000 Uiso R . . . . .
H822 H 0.1423 0.6578 -0.7066 0.1970 1.0000 Uiso R . . . . .
H831 H 0.1728 0.7298 -0.7773 0.2161 1.0000 Uiso R . . . . .
H832 H 0.0742 0.7147 -0.7680 0.2161 1.0000 Uiso R . . . . .
H841 H 0.0746 0.6933 -0.8868 0.3300 1.0000 Uiso R . . . . .
H842 H 0.1830 0.6803 -0.8610 0.3300 1.0000 Uiso R . . . . .
H843 H 0.1040 0.6562 -0.8377 0.3300 1.0000 Uiso R . . . . .
H861 H 0.4104 0.9848 -0.0162 0.1250 1.0000 Uiso R . . . . .
H871 H 0.2731 1.0216 -0.0169 0.1342 1.0000 Uiso R . . . . .
H881 H 0.1256 1.0012 -0.0895 0.1391 1.0000 Uiso R . . . . .
H891 H 0.1091 0.9463 -0.1572 0.1359 1.0000 Uiso R . . . . .
H901 H 0.2420 0.9085 -0.1529 0.1300 1.0000 Uiso R . . . . .
H941 H 0.9223 1.0203 -0.0510 0.0882 1.0000 Uiso R . . . . .
H951 H 0.9838 1.0795 -0.0728 0.1013 1.0000 Uiso R . . . . .
H961 H 1.0049 1.0914 -0.1884 0.1118 1.0000 Uiso R . . . . .
H971 H 0.9802 1.0441 -0.2778 0.1192 1.0000 Uiso R . . . . .
H981 H 0.9107 0.9855 -0.2578 0.1060 1.0000 Uiso R . . . . .
H1011 H 1.2419 0.7741 0.0834 0.1039 1.0000 Uiso R . . . . .
H1021 H 1.4020 0.7753 0.1562 0.1121 1.0000 Uiso R . . . . .
H1031 H 1.4421 0.8117 0.2625 0.1310 1.0000 Uiso R . . . . .
H1041 H 1.3261 0.8481 0.2966 0.1342 1.0000 Uiso R . . . . .
H1051 H 1.1670 0.8488 0.2188 0.1181 1.0000 Uiso R . . . . .
H1111 H 0.7009 0.8446 0.2454 0.1439 1.0000 Uiso R . . . . .
H1071 H 0.7261 0.8233 0.0412 0.1080 1.0000 Uiso R . . . . .
H1081 H 0.7818 0.8862 0.0372 0.1351 1.0000 Uiso R . . . . .
H1091 H 0.7917 0.9261 0.1370 0.1642 1.0000 Uiso R . . . . .
H1101 H 0.7660 0.9080 0.2417 0.1700 1.0000 Uiso R . . . . .
H341 H 0.5644 0.5876 -0.2423 0.3561 1.0000 Uiso R . . . . .
H342 H 0.6065 0.5605 -0.1723 0.3561 1.0000 Uiso R . . . . .
H351 H 0.5558 0.5113 -0.2511 0.3801 1.0000 Uiso R . . . . .
H352 H 0.4596 0.5182 -0.2273 0.3800 1.0000 Uiso R . . . . .
H391 H 0.2006 0.6017 -0.4616 0.3501 1.0000 Uiso R . . . . .
H392 H 0.3058 0.6091 -0.4615 0.3501 1.0000 Uiso R . . . . .
H393 H 0.2658 0.6277 -0.4013 0.3501 1.0000 Uiso R . . . . .
H731 H 0.7883 1.0914 -0.6888 0.4936 1.0000 Uiso R . . . . .
H732 H 0.8604 1.0583 -0.6557 0.4936 1.0000 Uiso R . . . . .
H733 H 0.7940 1.0749 -0.6098 0.4936 1.0000 Uiso R . . . . .

loop_
_atom_site_aniso_label
_atom_site_aniso_U_11
_atom_site_aniso_U_22
_atom_site_aniso_U_33
_atom_site_aniso_U_23
_atom_site_aniso_U_13
_atom_site_aniso_U_12
P1 0.0405(9) 0.0831(13) 0.0636(11) -0.0013(9) 0.0120(8) -0.0014(8)
O2 0.048(2) 0.064(3) 0.057(2) 0.014(2) 0.010(2) 0.001(2)
C3 0.0442(18) 0.044(3) 0.062(2) 0.012(2) 0.0090(17) 0.007(2)
C4 0.0418(15) 0.037(2) 0.064(2) 0.007(2) 0.0114(14) 0.0043(17)
C5 0.0408(17) 0.040(3) 0.066(2) 0.004(2) 0.0121(16) 0.006(2)
C6 0.0381(17) 0.045(3) 0.0685(19) 0.005(2) 0.0113(15) 0.011(2)
C7 0.040(2) 0.051(3) 0.070(2) 0.006(3) 0.0072(16) 0.009(2)
C8 0.0445(19) 0.050(3) 0.063(2) 0.013(2) 0.0050(16) 0.007(2)
O9 0.030(2) 0.068(3) 0.075(3) 0.010(2) 0.005(2) 0.0088(19)
P10 0.0325(8) 0.0678(11) 0.0747(12) 0.0043(9) 0.0020(8) 0.0062(7)
O11 0.0227(18) 0.070(3) 0.075(3) 0.010(2) -0.0012(18) 0.0075(19)
C12 0.031(2) 0.057(2) 0.072(3) 0.003(2) 0.006(2) 0.001(2)
C13 0.032(2) 0.0571(19) 0.070(3) 0.002(2) 0.0042(18) -0.004(2)
C14 0.036(2) 0.052(2) 0.066(3) 0.002(2) 0.0050(18) -0.0050(19)
O15 0.034(2) 0.053(2) 0.077(3) 0.001(2) 0.004(2) -0.0061(18)
P16 0.0332(8) 0.0465(9) 0.0759(11) 0.0055(7) 0.0020(7) -0.0057(6)
O17 0.035(2) 0.046(2) 0.078(3) 0.010(2) -0.003(2) -0.0022(17)
C18 0.034(2) 0.045(2) 0.083(4) 0.010(2) -0.006(2) -0.0058(19)
C19 0.034(2) 0.046(2) 0.105(4) 0.010(3) -0.003(2) -0.0006(17)
C20 0.032(2) 0.050(2) 0.100(4) 0.015(3) -0.001(2) 0.0005(18)
O21 0.031(2) 0.053(3) 0.137(5) 0.022(3) 0.009(3) 0.0051(19)
P22 0.0339(9) 0.0474(10) 0.147(2) -0.0019(11) 0.0077(11) 0.0059(7)
O23 0.032(2) 0.049(3) 0.120(4) 0.008(3) 0.005(2) 0.0063(19)
C24 0.034(3) 0.044(3) 0.093(2) 0.004(2) 0.005(2) 0.003(2)
C25 0.031(2) 0.046(2) 0.0816(19) 0.0084(17) 0.0018(19) -0.0042(17)
C26 0.039(3) 0.041(2) 0.068(2) 0.0042(18) 0.007(2) -0.0054(18)
C27 0.033(2) 0.044(2) 0.067(2) 0.0041(16) 0.008(2) -0.0042(17)
C28 0.0437(16) 0.044(2) 0.064(3) 0.0056(15) 0.0125(17) -0.0005(16)
C29 0.055(3) 0.049(2) 0.082(3) -0.005(2) 0.018(3) -0.010(2)
C30 0.125(4) 0.052(2) 0.127(5) -0.006(3) 0.029(4) 0.015(3)
C31 0.215(5) 0.070(3) 0.195(5) -0.050(4) 0.031(5) 0.001(4)
C32 0.268(5) 0.125(5) 0.266(5) -0.047(4) 0.022(5) -0.075(4)
C33 0.304(5) 0.155(5) 0.292(6) -0.078(5) 0.017(5) -0.078(5)
C34 0.334(5) 0.176(6) 0.309(5) -0.098(5) 0.025(5) -0.049(6)
C35 0.353(5) 0.186(5) 0.321(5) -0.106(4) 0.007(6) -0.050(5)
C36 0.355(5) 0.197(6) 0.323(5) -0.107(5) -0.001(6) -0.037(5)
C37 0.350(4) 0.207(6) 0.329(6) -0.110(5) -0.001(6) -0.027(5)
C38 0.349(4) 0.207(6) 0.322(7) -0.123(6) 0.014(7) -0.035(6)
C39 0.315(6) 0.221(8) 0.295(8) -0.129(6) 0.056(7) 0.007(7)
C40 0.031(2) 0.049(2) 0.069(2) 0.002(2) 0.008(2) -0.0019(18)
C41 0.030(2) 0.053(3) 0.087(2) -0.002(2) 0.011(2) 0.0011(19)
O42 0.036(2) 0.068(3) 0.057(2) -0.001(2) 0.0103(18) -0.0030(19)
C43 0.041(2) 0.056(2) 0.0865(19) 0.0167(16) -0.008(2) -0.0092(19)
C44 0.039(2) 0.049(2) 0.083(3) 0.018(2) -0.006(2) -0.0041(16)
C45 0.039(2) 0.045(2) 0.070(3) 0.011(2) -0.011(2) -0.0049(16)
C46 0.0390(18) 0.048(2) 0.071(3) 0.009(2) -0.0080(19) -0.0053(15)
C47 0.0513(19) 0.052(3) 0.059(2) 0.0031(17) -0.0003(15) -0.0100(18)
C48 0.039(2) 0.0507(19) 0.060(2) 0.0008(18) 0.0061(17) -0.0036(17)
C49 0.042(3) 0.0501(19) 0.060(3) 0.000(2) 0.0086(18) -0.003(2)
C50 0.036(2) 0.0525(16) 0.065(3) 0.0022(16) 0.0105(17) 0.0015(16)
C51 0.041(2) 0.0523(17) 0.073(2) 0.0035(16) 0.015(2) 0.007(2)
C52 0.080(3) 0.060(2) 0.091(3) -0.012(2) 0.042(3) -0.007(2)
C53 0.120(4) 0.059(2) 0.127(5) -0.012(3) 0.053(4) 0.004(3)
C54 0.139(4) 0.091(4) 0.186(6) 0.002(4) 0.073(4) 0.032(3)
C55 0.170(4) 0.090(4) 0.210(6) 0.005(5) 0.068(5) 0.043(4)
C56 0.164(4) 0.115(4) 0.234(6) 0.002(5) 0.056(5) 0.054(4)
C57 0.180(5) 0.126(5) 0.245(6) 0.009(5) 0.039(5) 0.066(4)
C58 0.180(5) 0.142(4) 0.261(6) -0.003(5) 0.033(5) 0.076(4)
C59 0.183(5) 0.135(4) 0.262(6) -0.015(5) 0.026(5) 0.070(4)
C60 0.182(5) 0.142(4) 0.259(6) -0.028(6) 0.019(5) 0.071(4)
C61 0.184(5) 0.139(4) 0.248(7) -0.038(6) 0.004(6) 0.069(5)
C62 0.184(5) 0.144(6) 0.238(8) -0.042(7) -0.002(7) 0.072(5)
C63 0.089(3) 0.068(4) 0.064(3) -0.007(2) -0.003(2) -0.009(3)
C64 0.134(4) 0.108(4) 0.088(4) -0.032(3) 0.037(3) -0.020(4)
C65 0.204(5) 0.141(5) 0.147(5) -0.019(4) 0.075(4) -0.073(5)
C66 0.250(5) 0.216(5) 0.185(5) -0.017(4) 0.118(4) -0.085(5)
C67 0.283(5) 0.251(5) 0.211(5) 0.029(5) 0.119(4) -0.097(5)
C68 0.320(5) 0.281(6) 0.249(6) 0.041(5) 0.090(5) -0.072(5)
C69 0.352(5) 0.303(6) 0.266(5) 0.079(5) 0.077(5) -0.075(6)
C70 0.385(5) 0.342(6) 0.283(5) 0.092(5) 0.051(6) -0.071(5)
C71 0.392(4) 0.365(6) 0.315(6) 0.089(6) 0.040(6) -0.048(6)
C72 0.399(5) 0.366(6) 0.327(7) 0.094(6) 0.024(7) -0.058(5)
C73 0.457(6) 0.378(7) 0.353(9) 0.093(8) 0.004(8) -0.082(7)
C74 0.058(3) 0.074(3) 0.083(2) 0.011(2) -0.013(3) -0.021(3)
C75 0.086(4) 0.112(5) 0.087(2) 0.026(2) -0.016(4) -0.025(4)
C76 0.115(4) 0.145(5) 0.086(2) 0.016(3) -0.010(4) 0.008(5)
C77 0.141(5) 0.192(5) 0.085(2) 0.032(3) 0.008(4) 0.026(5)
C78 0.139(5) 0.186(5) 0.089(3) 0.034(4) 0.027(4) 0.015(4)
C79 0.122(4) 0.176(5) 0.132(4) 0.027(4) 0.052(5) 0.030(4)
C80 0.114(4) 0.164(5) 0.148(5) 0.013(4) 0.054(5) 0.032(4)
C81 0.118(5) 0.167(5) 0.186(4) 0.019(4) 0.047(5) 0.029(4)
C82 0.134(5) 0.165(5) 0.201(5) 0.008(4) 0.029(5) 0.031(5)
C83 0.158(5) 0.178(6) 0.196(5) 0.001(4) 0.005(6) 0.038(6)
C84 0.217(6) 0.197(8) 0.204(5) -0.007(6) -0.001(8) 0.086(8)
C85 0.047(2) 0.048(3) 0.193(5) 0.006(3) 0.030(3) 0.007(3)
C86 0.060(3) 0.055(3) 0.186(5) 0.003(3) 0.034(4) 0.014(3)
C87 0.075(3) 0.056(3) 0.198(5) 0.017(3) 0.047(4) 0.025(3)
C88 0.061(2) 0.066(3) 0.212(6) 0.031(4) 0.053(3) 0.023(3)
C89 0.045(2) 0.068(3) 0.219(5) 0.026(4) 0.042(4) 0.009(3)
C90 0.045(3) 0.055(3) 0.212(5) 0.011(3) 0.026(3) 0.006(2)
S91 0.0776(16) 0.0814(17) 0.208(4) -0.0189(19) 0.024(2) 0.0072(13)
O92 0.041(2) 0.053(2) 0.084(3) 0.001(2) 0.016(2) 0.0005(19)
C93 0.042(3) 0.058(3) 0.085(3) 0.006(2) 0.000(3) -0.011(3)
C94 0.058(3) 0.055(3) 0.096(3) 0.002(2) 0.013(3) -0.010(3)
C95 0.069(4) 0.057(3) 0.115(4) 0.001(3) 0.016(3) -0.016(3)
C96 0.075(4) 0.070(3) 0.115(4) 0.018(3) 0.011(4) -0.023(3)
C97 0.099(4) 0.087(4) 0.101(4) 0.017(3) 0.020(4) -0.028(4)
C98 0.088(4) 0.077(3) 0.089(3) 0.006(3) 0.013(3) -0.024(3)
O99 0.038(2) 0.0225(17) 0.075(3) 0.0001(17) -0.0113(19) 0.0020(15)
C100 0.036(2) 0.101(4) 0.083(3) 0.008(3) 0.003(3) -0.003(3)
C101 0.046(3) 0.104(4) 0.096(4) 0.008(3) 0.002(3) 0.009(3)
C102 0.044(2) 0.122(5) 0.098(4) 0.017(3) 0.003(3) 0.014(3)
C103 0.056(3) 0.154(5) 0.094(4) 0.009(4) -0.001(3) -0.006(3)
C104 0.073(3) 0.164(5) 0.076(4) -0.013(4) 0.000(3) -0.008(4)
C105 0.060(3) 0.140(5) 0.086(4) -0.008(3) 0.012(3) -0.006(3)
C106 0.038(3) 0.069(3) 0.138(4) -0.013(3) 0.012(3) 0.007(3)
C107 0.047(3) 0.058(3) 0.149(4) 0.010(3) 0.010(3) 0.010(3)
C108 0.069(4) 0.062(3) 0.183(5) 0.009(3) 0.007(4) 0.000(3)
C109 0.096(4) 0.077(4) 0.198(5) -0.015(3) -0.010(5) -0.009(4)
C110 0.115(5) 0.091(4) 0.182(5) -0.038(4) -0.009(5) -0.012(4)
C111 0.089(4) 0.095(4) 0.151(4) -0.035(3) 0.002(4) -0.008(4)
S112 0.0574(12) 0.202(3) 0.0619(12) 0.0160(15) 0.0175(10) 0.0073(16)

loop_
_atom_type_symbol
_atom_type_scat_dispersion_real
_atom_type_scat_dispersion_imag
_atom_type_scat_Cromer_Mann_a1
_atom_type_scat_Cromer_Mann_b1
_atom_type_scat_Cromer_Mann_a2
_atom_type_scat_Cromer_Mann_b2
_atom_type_scat_Cromer_Mann_a3
_atom_type_scat_Cromer_Mann_b3
_atom_type_scat_Cromer_Mann_a4
_atom_type_scat_Cromer_Mann_b4
_atom_type_scat_Cromer_Mann_c
_atom_type_scat_source
C 0.0181 0.0091 2.3100 20.8439 1.0200 10.2075 1.5886 0.5687 0.8650 51.6512 0.2156 'International Tables Vol C 4.2.6.8 and 6.1.1.4'
H 0.0000 0.0000 0.4930 10.5109 0.3229 26.1257 0.1402 3.1424 0.0408 57.7998 0.0030 'International Tables Vol C 4.2.6.8 and 6.1.1.4'
N 0.0311 0.0180 12.2126 0.0057 3.1322 9.8933 2.0125 28.9975 1.1663 0.5826 -11.5290 'International Tables Vol C 4.2.6.8 and 6.1.1.4'
O 0.0492 0.0322 3.0485 13.2771 2.2868 5.7011 1.5463 0.3239 0.8670 32.9089 0.2508 'International Tables Vol C 4.2.6.8 and 6.1.1.4'
P 0.2955 0.4335 6.4345 1.9067 4.1791 27.1570 1.7800 0.5260 1.4908 68.1645 1.1149 'International Tables Vol C 4.2.6.8 and 6.1.1.4'
S 0.3331 0.5567 6.9053 1.4679 5.2034 22.2151 1.4379 0.2536 1.5863 56.1720 0.8669 'International Tables Vol C 4.2.6.8 and 6.1.1.4'

loop_
_geom_angle_atom_site_label_1
_geom_angle_site_symmetry_1
_geom_angle_atom_site_label_2
_geom_angle_site_symmetry_2
_geom_angle_atom_site_label_3
_geom_angle_site_symmetry_3
_geom_angle
_geom_angle_publ_flag
O2 . P1 . O42 . 107.1(3) yes
O2 . P1 . C106 . 108.5(3) yes
O42 . P1 . C106 . 108.7(4) yes
O2 . P1 . S112 . 107.3(2) yes
O42 . P1 . S112 . 108.0(2) yes
C106 . P1 . S112 . 116.8(4) yes
P1 . O2 . C3 . 127.1(4) yes
O2 . C3 . C4 . 120.7(6) yes
O2 . C3 . C8 . 115.5(6) yes
C4 . C3 . C8 . 123.7(7) yes
C3 . C4 . C5 . 117.7(6) yes
C3 . C4 . C28 . 119.9(6) yes
C5 . C4 . C28 . 122.3(6) yes
C4 . C5 . C6 . 121.9(6) yes
C4 . C5 . H51 . 119.0 no
C6 . C5 . H51 . 119.1 no
C5 . C6 . C7 . 117.2(6) yes
C5 . C6 . C51 . 122.8(6) yes
C7 . C6 . C51 . 119.9(6) yes
C6 . C7 . C8 . 122.4(6) yes
C6 . C7 . O9 . 120.8(6) yes
C8 . C7 . O9 . 116.7(6) yes
C7 . C8 . C3 . 116.9(7) yes
C7 . C8 . H81 . 121.9 no
C3 . C8 . H81 . 121.2 no
C7 . O9 . P10 . 118.5(4) yes
O9 . P10 . O11 . 102.9(3) yes
O9 . P10 . O99 . 112.0(2) yes
O11 . P10 . O99 . 118.1(2) yes
O9 . P10 . C100 . 103.0(4) yes
O11 . P10 . C100 . 101.7(3) yes
O99 . P10 . C100 . 117.2(4) yes
P10 . O11 . C12 . 120.7(4) yes
O11 . C12 . C13 . 117.9(6) yes
O11 . C12 . C50 . 119.3(6) yes
C13 . C12 . C50 . 122.8(6) yes
C12 . C13 . C14 . 118.9(6) yes
C12 . C13 . H131 . 121.0 no
C14 . C13 . H131 . 120.1 no
C13 . C14 . O15 . 117.6(6) yes
C13 . C14 . C48 . 121.6(6) yes
O15 . C14 . C48 . 120.7(6) yes
C14 . O15 . P16 . 121.9(4) yes
O15 . P16 . O17 . 104.9(3) yes
O15 . P16 . O92 . 114.4(3) yes
O17 . P16 . O92 . 114.7(3) yes
O15 . P16 . C93 . 101.1(3) yes
O17 . P16 . C93 . 101.4(3) yes
O92 . P16 . C93 . 118.4(3) yes
P16 . O17 . C18 . 121.5(4) yes
O17 . C18 . C19 . 118.5(6) yes
O17 . C18 . C46 . 119.8(6) yes
C19 . C18 . C46 . 121.5(6) yes
C18 . C19 . C20 . 120.2(7) yes
C18 . C19 . H191 . 118.9 no
C20 . C19 . H191 . 120.9 no
C19 . C20 . O21 . 118.5(7) yes
C19 . C20 . C44 . 120.9(7) yes
O21 . C20 . C44 . 120.3(6) yes
C20 . O21 . P22 . 119.5(5) yes
O21 . P22 . O23 . 103.8(3) yes
O21 . P22 . C85 . 103.6(4) yes
O23 . P22 . C85 . 101.0(3) yes
O21 . P22 . S91 . 114.6(2) yes
O23 . P22 . S91 . 114.9(2) yes
C85 . P22 . S91 . 117.1(4) yes
P22 . O23 . C24 . 122.4(4) yes
O23 . C24 . C25 . 120.0(7) yes
O23 . C24 . C41 . 118.3(7) yes
C25 . C24 . C41 . 121.6(6) yes
C24 . C25 . C26 . 117.7(7) yes
C24 . C25 . C43 . 119.7(6) yes
C26 . C25 . C43 . 122.6(7) yes
C25 . C26 . C27 . 123.0(7) yes
C25 . C26 . H261 . 119.2 no
C27 . C26 . H261 . 117.8 no
C26 . C27 . C28 . 124.3(6) yes
C26 . C27 . C40 . 116.4(6) yes
C28 . C27 . C40 . 119.3(6) yes
C4 . C28 . C27 . 110.5(5) yes
C4 . C28 . C29 . 112.5(5) yes
C27 . C28 . C29 . 113.8(5) yes
C4 . C28 . H281 . 106.6 no
C27 . C28 . H281 . 105.8 no
C29 . C28 . H281 . 107.2 no
C28 . C29 . C30 . 112.6(6) yes
C28 . C29 . H291 . 109.5 no
C30 . C29 . H291 . 109.2 no
C28 . C29 . H292 . 107.5 no
C30 . C29 . H292 . 108.5 no
H291 . C29 . H292 . 109.5 no
C29 . C30 . C31 . 108.9(8) yes
C29 . C30 . H301 . 110.2 no
C31 . C30 . H301 . 111.4 no
C29 . C30 . H302 . 109.0 no
C31 . C30 . H302 . 108.8 no
H301 . C30 . H302 . 108.6 no
C30 . C31 . C32 . 109.0(4) yes
C30 . C31 . H311 . 110.7 no
C32 . C31 . H311 . 117.0 no
C30 . C31 . H312 . 109.0 no
C32 . C31 . H312 . 98.7 no
H311 . C31 . H312 . 111.6 no
C31 . C32 . C33 . 110.1(4) yes
C31 . C32 . H321 . 102.3 no
C33 . C32 . H321 . 104.2 no
C31 . C32 . H322 . 118.1 no
C33 . C32 . H322 . 110.5 no
H321 . C32 . H322 . 110.5 no
C32 . C33 . C34 . 110.3(5) yes
C32 . C33 . H331 . 112.4 no
C34 . C33 . H331 . 97.8 no
C32 . C33 . H332 . 112.7 no
C34 . C33 . H332 . 112.6 no
H331 . C33 . H332 . 110.2 no
C33 . C34 . C35 . 108.3(5) yes
C33 . C34 . H341 . 118.0 no
C35 . C34 . H341 . 115.8 no
C33 . C34 . H342 . 98.5 no
C35 . C34 . H342 . 104.2 no
H341 . C34 . H342 . 109.8 no
C34 . C35 . C36 . 109.1(5) yes
C34 . C35 . H351 . 113.3 no
C36 . C35 . H351 . 99.7 no
C34 . C35 . H352 . 112.9 no
C36 . C35 . H352 . 111.0 no
H351 . C35 . H352 . 110.2 no
C35 . C36 . C37 . 109.0(5) yes
C35 . C36 . H361 . 113.0 no
C37 . C36 . H361 . 88.5 no
C35 . C36 . H362 . 115.5 no
C37 . C36 . H362 . 117.7 no
H361 . C36 . H362 . 110.2 no
C36 . C37 . C38 . 109.0(5) yes
C36 . C37 . H371 . 127.7 no
C38 . C37 . H371 . 119.1 no
C36 . C37 . H372 . 92.4 no
C38 . C37 . H372 . 84.5 no
H371 . C37 . H372 . 110.7 no
C37 . C38 . C39 . 108.6(5) yes
C37 . C38 . H381 . 133.0 no
C39 . C38 . H381 . 102.7 no
C37 . C38 . H382 . 94.3 no
C39 . C38 . H382 . 106.5 no
H381 . C38 . H382 . 109.5 no
C38 . C39 . H391 . 113.7 no
C38 . C39 . H392 . 107.6 no
H391 . C39 . H392 . 109.5 no
C38 . C39 . H393 . 107.2 no
H391 . C39 . H393 . 109.5 no
H392 . C39 . H393 . 109.2 no
C27 . C40 . C41 . 122.2(7) yes
C27 . C40 . O42 . 121.3(6) yes
C41 . C40 . O42 . 116.4(6) yes
C40 . C41 . C24 . 119.1(7) yes
C40 . C41 . H411 . 120.9 no
C24 . C41 . H411 . 120.0 no
C40 . O42 . P1 . 125.1(4) yes
C25 . C43 . C44 . 108.9(5) yes
C25 . C43 . C74 . 114.3(6) yes
C44 . C43 . C74 . 112.5(7) yes
C25 . C43 . H431 . 107.6 no
C44 . C43 . H431 . 105.7 no
C74 . C43 . H431 . 107.5 no
C43 . C44 . C20 . 119.9(7) yes
C43 . C44 . C45 . 122.7(6) yes
C20 . C44 . C45 . 117.3(6) yes
C44 . C45 . C46 . 122.7(7) yes
C44 . C45 . H451 . 118.4 no
C46 . C45 . H451 . 118.8 no
C18 . C46 . C45 . 117.2(7) yes
C18 . C46 . C47 . 119.7(6) yes
C45 . C46 . C47 . 123.1(6) yes
C46 . C47 . C48 . 110.3(5) yes
C46 . C47 . C63 . 113.7(6) yes
C48 . C47 . C63 . 113.6(6) yes
C46 . C47 . H471 . 106.8 no
C48 . C47 . H471 . 106.3 no
C63 . C47 . H471 . 105.6 no
C47 . C48 . C14 . 118.8(6) yes
C47 . C48 . C49 . 125.0(6) yes
C14 . C48 . C49 . 116.1(6) yes
C48 . C49 . C50 . 124.7(6) yes
C48 . C49 . H491 . 117.3 no
C50 . C49 . H491 . 118.0 no
C12 . C50 . C49 . 115.8(6) yes
C12 . C50 . C51 . 121.0(6) yes
C49 . C50 . C51 . 123.2(6) yes
C50 . C51 . C6 . 108.6(5) yes
C50 . C51 . C52 . 113.4(6) yes
C6 . C51 . C52 . 113.5(6) yes
C50 . C51 . H511 . 106.8 no
C6 . C51 . H511 . 107.3 no
C52 . C51 . H511 . 106.9 no
C51 . C52 . C53 . 113.2(8) yes
C51 . C52 . H521 . 107.3 no
C53 . C52 . H521 . 107.5 no
C51 . C52 . H522 . 109.8 no
C53 . C52 . H522 . 109.6 no
H521 . C52 . H522 . 109.3 no
C52 . C53 . C54 . 116.1(8) yes
C52 . C53 . H531 . 108.1 no
C54 . C53 . H531 . 107.9 no
C52 . C53 . H532 . 108.9 no
C54 . C53 . H532 . 106.8 no
H531 . C53 . H532 . 109.0 no
C53 . C54 . C55 . 110.4(9) yes
C53 . C54 . H541 . 109.4 no
C55 . C54 . H541 . 110.0 no
C53 . C54 . H542 . 108.2 no
C55 . C54 . H542 . 107.8 no
H541 . C54 . H542 . 110.9 no
C54 . C55 . C56 . 105.9(9) yes
C54 . C55 . H551 . 110.2 no
C56 . C55 . H551 . 109.2 no
C54 . C55 . H552 . 111.0 no
C56 . C55 . H552 . 111.2 no
H551 . C55 . H552 . 109.3 no
C55 . C56 . C57 . 113.0(11) yes
C55 . C56 . H561 . 108.6 no
C57 . C56 . H561 . 109.1 no
C55 . C56 . H562 . 107.6 no
C57 . C56 . H562 . 108.9 no
H561 . C56 . H562 . 109.5 no
C56 . C57 . C58 . 114.4(11) yes
C56 . C57 . H571 . 107.4 no
C58 . C57 . H571 . 106.2 no
C56 . C57 . H572 . 108.3 no
C58 . C57 . H572 . 111.0 no
H571 . C57 . H572 . 109.4 no
C57 . C58 . C59 . 112.8(12) yes
C57 . C58 . H581 . 109.1 no
C59 . C58 . H581 . 108.4 no
C57 . C58 . H582 . 108.0 no
C59 . C58 . H582 . 109.0 no
H581 . C58 . H582 . 109.6 no
C58 . C59 . C60 . 109.2(11) yes
C58 . C59 . H591 . 109.5 no
C60 . C59 . H591 . 109.4 no
C58 . C59 . H592 . 110.7 no
C60 . C59 . H592 . 108.4 no
H591 . C59 . H592 . 109.6 no
C59 . C60 . C61 . 109.9(12) yes
C59 . C60 . H601 . 108.6 no
C61 . C60 . H601 . 110.3 no
C59 . C60 . H602 . 110.4 no
C61 . C60 . H602 . 108.0 no
H601 . C60 . H602 . 109.7 no
C60 . C61 . C62 . 114.2(13) yes
C60 . C61 . H611 . 105.6 no
C62 . C61 . H611 . 107.7 no
C60 . C61 . H612 . 108.8 no
C62 . C61 . H612 . 110.6 no
H611 . C61 . H612 . 109.7 no
C61 . C62 . H621 . 108.5 no
C61 . C62 . H622 . 110.6 no
H621 . C62 . H622 . 109.8 no
C61 . C62 . H623 . 108.0 no
H621 . C62 . H623 . 109.7 no
H622 . C62 . H623 . 110.3 no
C47 . C63 . C64 . 112.3(7) yes
C47 . C63 . H631 . 109.1 no
C64 . C63 . H631 . 107.0 no
C47 . C63 . H632 . 109.1 no
C64 . C63 . H632 . 109.5 no
H631 . C63 . H632 . 109.8 no
C63 . C64 . C65 . 108.5(8) yes
C63 . C64 . H641 . 108.3 no
C65 . C64 . H641 . 110.8 no
C63 . C64 . H642 . 109.7 no
C65 . C64 . H642 . 109.8 no
H641 . C64 . H642 . 109.6 no
C64 . C65 . C66 . 110.3(4) yes
C64 . C65 . H651 . 108.4 no
C66 . C65 . H651 . 107.3 no
C64 . C65 . H652 . 109.9 no
C66 . C65 . H652 . 110.3 no
H651 . C65 . H652 . 110.6 no
C65 . C66 . C67 . 108.8(5) yes
C65 . C66 . H661 . 109.6 no
C67 . C66 . H661 . 107.9 no
C65 . C66 . H662 . 108.5 no
C67 . C66 . H662 . 112.3 no
H661 . C66 . H662 . 109.8 no
C66 . C67 . C68 . 110.0(5) yes
C66 . C67 . H671 . 110.6 no
C68 . C67 . H671 . 107.2 no
C66 . C67 . H672 . 110.6 no
C68 . C67 . H672 . 109.0 no
H671 . C67 . H672 . 109.4 no
C67 . C68 . C69 . 108.1(5) yes
C67 . C68 . H681 . 107.9 no
C69 . C68 . H681 . 111.7 no
C67 . C68 . H682 . 109.4 no
C69 . C68 . H682 . 110.1 no
H681 . C68 . H682 . 109.5 no
C68 . C69 . C70 . 109.6(5) yes
C68 . C69 . H691 . 110.0 no
C70 . C69 . H691 . 108.5 no
C68 . C69 . H692 . 111.9 no
C70 . C69 . H692 . 107.7 no
H691 . C69 . H692 . 109.1 no
C69 . C70 . C71 . 108.3(5) yes
C69 . C70 . H701 . 111.8 no
C71 . C70 . H701 . 110.6 no
C69 . C70 . H702 . 108.6 no
C71 . C70 . H702 . 107.4 no
H701 . C70 . H702 . 109.9 no
C70 . C71 . C72 . 109.0(5) yes
C70 . C71 . H711 . 110.3 no
C72 . C71 . H711 . 124.8 no
C70 . C71 . H712 . 111.0 no
C72 . C71 . H712 . 89.3 no
H711 . C71 . H712 . 110.3 no
C71 . C72 . C73 . 108.8(5) yes
C71 . C72 . H721 . 129.9 no
C73 . C72 . H721 . 120.6 no
C71 . C72 . H722 . 97.2 no
C73 . C72 . H722 . 66.6 no
H721 . C72 . H722 . 108.9 no
C72 . C73 . H731 . 110.9 no
C72 . C73 . H732 . 105.1 no
H731 . C73 . H732 . 109.5 no
C72 . C73 . H733 . 112.3 no
H731 . C73 . H733 . 109.5 no
H732 . C73 . H733 . 109.5 no
C43 . C74 . C75 . 110.2(7) yes
C43 . C74 . H741 . 109.3 no
C75 . C74 . H741 . 111.1 no
C43 . C74 . H742 . 107.4 no
C75 . C74 . H742 . 110.0 no
H741 . C74 . H742 . 108.8 no
C74 . C75 . C76 . 111.8(8) yes
C74 . C75 . H751 . 108.1 no
C76 . C75 . H751 . 109.1 no
C74 . C75 . H752 . 110.2 no
C76 . C75 . H752 . 108.9 no
H751 . C75 . H752 . 108.6 no
C75 . C76 . C77 . 110.6(9) yes
C75 . C76 . H761 . 107.8 no
C77 . C76 . H761 . 108.8 no
C75 . C76 . H762 . 110.5 no
C77 . C76 . H762 . 109.5 no
H761 . C76 . H762 . 109.5 no
C76 . C77 . C78 . 107.3(10) yes
C76 . C77 . H771 . 109.6 no
C78 . C77 . H771 . 110.7 no
C76 . C77 . H772 . 110.8 no
C78 . C77 . H772 . 110.0 no
H771 . C77 . H772 . 108.5 no
C77 . C78 . C79 . 117.2(11) yes
C77 . C78 . H781 . 108.3 no
C79 . C78 . H781 . 109.6 no
C77 . C78 . H782 . 107.4 no
C79 . C78 . H782 . 104.1 no
H781 . C78 . H782 . 110.2 no
C78 . C79 . C80 . 111.2(10) yes
C78 . C79 . H791 . 105.9 no
C80 . C79 . H791 . 106.3 no
C78 . C79 . H792 . 111.6 no
C80 . C79 . H792 . 110.8 no
H791 . C79 . H792 . 110.8 no
C79 . C80 . C81 . 115.1(11) yes
C79 . C80 . H801 . 110.9 no
C81 . C80 . H801 . 108.2 no
C79 . C80 . H802 . 106.4 no
C81 . C80 . H802 . 105.9 no
H801 . C80 . H802 . 110.0 no
C80 . C81 . C82 . 124.2(13) yes
C80 . C81 . H811 . 103.9 no
C82 . C81 . H811 . 104.9 no
C80 . C81 . H812 . 107.0 no
C82 . C81 . H812 . 106.0 no
H811 . C81 . H812 . 110.6 no
C81 . C82 . C83 . 103.7(12) yes
C81 . C82 . H821 . 108.5 no
C83 . C82 . H821 . 107.4 no
C81 . C82 . H822 . 113.9 no
C83 . C82 . H822 . 113.6 no
H821 . C82 . H822 . 109.4 no
C82 . C83 . C84 . 105.5(13) yes
C82 . C83 . H831 . 113.9 no
C84 . C83 . H831 . 110.0 no
C82 . C83 . H832 . 105.9 no
C84 . C83 . H832 . 112.9 no
H831 . C83 . H832 . 108.6 no
C83 . C84 . H841 . 108.1 no
C83 . C84 . H842 . 112.0 no
H841 . C84 . H842 . 109.7 no
C83 . C84 . H843 . 108.8 no
H841 . C84 . H843 . 109.2 no
H842 . C84 . H843 . 109.0 no
P22 . C85 . C86 . 121.3(7) yes
P22 . C85 . C90 . 119.4(7) yes
C86 . C85 . C90 . 119.2(8) yes
C85 . C86 . C87 . 120.9(10) yes
C85 . C86 . H861 . 119.6 no
C87 . C86 . H861 . 119.4 no
C86 . C87 . C88 . 117.4(10) yes
C86 . C87 . H871 . 120.5 no
C88 . C87 . H871 . 122.1 no
C87 . C88 . C89 . 123.5(9) yes
C87 . C88 . H881 . 118.4 no
C89 . C88 . H881 . 118.1 no
C88 . C89 . C90 . 119.3(10) yes
C88 . C89 . H891 . 121.2 no
C90 . C89 . H891 . 119.5 no
C85 . C90 . C89 . 119.6(10) yes
C85 . C90 . H901 . 120.1 no
C89 . C90 . H901 . 120.2 no
P16 . C93 . C94 . 119.3(6) yes
P16 . C93 . C98 . 121.0(7) yes
C94 . C93 . C98 . 119.7(7) yes
C93 . C94 . C95 . 121.8(9) yes
C93 . C94 . H941 . 119.3 no
C95 . C94 . H941 . 118.9 no
C94 . C95 . C96 . 118.2(9) yes
C94 . C95 . H951 . 121.9 no
C96 . C95 . H951 . 119.9 no
C95 . C96 . C97 . 121.1(8) yes
C95 . C96 . H961 . 119.2 no
C97 . C96 . H961 . 119.6 no
C96 . C97 . C98 . 119.6(10) yes
C96 . C97 . H971 . 119.4 no
C98 . C97 . H971 . 120.9 no
C97 . C98 . C93 . 119.3(9) yes
C97 . C98 . H981 . 119.7 no
C93 . C98 . H981 . 120.9 no
P10 . C100 . C101 . 121.9(7) yes
P10 . C100 . C105 . 117.9(7) yes
C101 . C100 . C105 . 120.1(8) yes
C100 . C101 . C102 . 121.1(10) yes
C100 . C101 . H1011 . 119.1 no
C102 . C101 . H1011 . 119.8 no
C101 . C102 . C103 . 118.7(10) yes
C101 . C102 . H1021 . 119.6 no
C103 . C102 . H1021 . 121.6 no
C102 . C103 . C104 . 121.0(9) yes
C102 . C103 . H1031 . 119.2 no
C104 . C103 . H1031 . 119.8 no
C103 . C104 . C105 . 119.2(10) yes
C103 . C104 . H1041 . 119.4 no
C105 . C104 . H1041 . 121.3 no
C104 . C105 . C100 . 119.8(10) yes
C104 . C105 . H1051 . 119.3 no
C100 . C105 . H1051 . 120.9 no
P1 . C106 . C107 . 122.4(7) yes
P1 . C106 . C111 . 119.2(10) yes
C107 . C106 . C111 . 118.3(10) yes
C106 . C107 . C108 . 118.5(11) yes
C106 . C107 . H1071 . 120.2 no
C108 . C107 . H1071 . 121.3 no
C107 . C108 . C109 . 118.5(13) yes
C107 . C108 . H1081 . 120.0 no
C109 . C108 . H1081 . 121.5 no
C108 . C109 . C110 . 126.4(13) yes
C108 . C109 . H1091 . 117.7 no
C110 . C109 . H1091 . 116.0 no
C109 . C110 . C111 . 115.8(14) yes
C109 . C110 . H1101 . 121.1 no
C111 . C110 . H1101 . 123.0 no
C110 . C111 . C106 . 122.5(14) yes
C110 . C111 . H1111 . 118.8 no
C106 . C111 . H1111 . 118.7 no

loop_
_geom_bond_atom_site_label_1
_geom_bond_site_symmetry_1
_geom_bond_atom_site_label_2
_geom_bond_site_symmetry_2
_geom_bond_distance
_geom_bond_publ_flag
P1 . O2 . 1.583(5) yes
P1 . O42 . 1.596(4) yes
P1 . C106 . 1.784(9) yes
P1 . S112 . 1.907(3) yes
O2 . C3 . 1.411(8) yes
C3 . C4 . 1.368(9) yes
C3 . C8 . 1.370(9) yes
C4 . C5 . 1.391(9) yes
C4 . C28 . 1.558(8) yes
C5 . C6 . 1.392(9) yes
C5 . H51 . 0.912 no
C6 . C7 . 1.389(10) yes
C6 . C51 . 1.518(9) yes
C7 . C8 . 1.398(10) yes
C7 . O9 . 1.406(8) yes
C8 . H81 . 0.920 no
O9 . P10 . 1.605(5) yes
P10 . O11 . 1.597(5) yes
P10 . O99 . 1.681(4) yes
P10 . C100 . 1.771(7) yes
O11 . C12 . 1.418(7) yes
C12 . C13 . 1.356(9) yes
C12 . C50 . 1.405(9) yes
C13 . C14 . 1.376(9) yes
C13 . H131 . 0.904 no
C14 . O15 . 1.401(8) yes
C14 . C48 . 1.398(9) yes
O15 . P16 . 1.594(5) yes
P16 . O17 . 1.603(4) yes
P16 . O92 . 1.485(5) yes
P16 . C93 . 1.779(7) yes
O17 . C18 . 1.383(7) yes
C18 . C19 . 1.357(10) yes
C18 . C46 . 1.416(10) yes
C19 . C20 . 1.394(9) yes
C19 . H191 . 0.927 no
C20 . O21 . 1.367(9) yes
C20 . C44 . 1.394(10) yes
O21 . P22 . 1.616(7) yes
P22 . O23 . 1.599(5) yes
P22 . C85 . 1.780(8) yes
P22 . S91 . 1.851(4) yes
O23 . C24 . 1.399(7) yes
C24 . C25 . 1.372(10) yes
C24 . C41 . 1.359(10) yes
C25 . C26 . 1.395(9) yes
C25 . C43 . 1.526(10) yes
C26 . C27 . 1.390(9) yes
C26 . H261 . 0.923 no
C27 . C28 . 1.519(8) yes
C27 . C40 . 1.368(9) yes
C28 . C29 . 1.533(7) yes
C28 . H281 . 0.961 no
C29 . C30 . 1.528(7) yes
C29 . H291 . 0.954 no
C29 . H292 . 0.952 no
C30 . C31 . 1.549(8) yes
C30 . H301 . 0.956 no
C30 . H302 . 0.960 no
C31 . C32 . 1.526(9) yes
C31 . H311 . 0.963 no
C31 . H312 . 0.967 no
C32 . C33 . 1.569(8) yes
C32 . H321 . 0.968 no
C32 . H322 . 0.976 no
C33 . C34 . 1.535(9) yes
C33 . H331 . 0.971 no
C33 . H332 . 0.970 no
C34 . C35 . 1.552(5) yes
C34 . H341 . 0.964 no
C34 . H342 . 0.966 no
C35 . C36 . 1.530(9) yes
C35 . H351 . 0.961 no
C35 . H352 . 0.962 no
C36 . C37 . 1.532(9) yes
C36 . H361 . 0.957 no
C36 . H362 . 0.963 no
C37 . C38 . 1.536(9) yes
C37 . H371 . 0.965 no
C37 . H372 . 0.962 no
C38 . C39 . 1.553(9) yes
C38 . H381 . 0.954 no
C38 . H382 . 0.960 no
C39 . H391 . 0.938 no
C39 . H392 . 0.936 no
C39 . H393 . 0.941 no
C40 . C41 . 1.399(9) yes
C40 . O42 . 1.399(8) yes
C41 . H411 . 0.919 no
C43 . C44 . 1.520(9) yes
C43 . C74 . 1.533(8) yes
C43 . H431 . 0.971 no
C44 . C45 . 1.410(10) yes
C45 . C46 . 1.382(9) yes
C45 . H451 . 0.925 no
C46 . C47 . 1.493(10) yes
C47 . C48 . 1.518(9) yes
C47 . C63 . 1.543(7) yes
C47 . H471 . 0.965 no
C48 . C49 . 1.389(9) yes
C49 . C50 . 1.361(9) yes
C49 . H491 . 0.917 no
C50 . C51 . 1.528(9) yes
C51 . C52 . 1.517(10) yes
C51 . H511 . 0.960 no
C52 . C53 . 1.513(12) yes
C52 . H521 . 0.954 no
C52 . H522 . 0.959 no
C53 . C54 . 1.508(8) yes
C53 . H531 . 0.946 no
C53 . H532 . 0.955 no
C54 . C55 . 1.549(8) yes
C54 . H541 . 0.967 no
C54 . H542 . 0.971 no
C55 . C56 . 1.546(9) yes
C55 . H551 . 0.963 no
C55 . H552 . 0.975 no
C56 . C57 . 1.540(9) yes
C56 . H561 . 0.967 no
C56 . H562 . 0.967 no
C57 . C58 . 1.548(9) yes
C57 . H571 . 0.971 no
C57 . H572 . 0.970 no
C58 . C59 . 1.552(9) yes
C58 . H581 . 0.978 no
C58 . H582 . 0.971 no
C59 . C60 . 1.537(9) yes
C59 . H591 . 0.966 no
C59 . H592 . 0.966 no
C60 . C61 . 1.535(9) yes
C60 . H601 . 0.966 no
C60 . H602 . 0.962 no
C61 . C62 . 1.548(9) yes
C61 . H611 . 0.957 no
C61 . H612 . 0.962 no
C62 . H621 . 0.979 no
C62 . H622 . 0.975 no
C62 . H623 . 0.968 no
C63 . C64 . 1.511(13) yes
C63 . H631 . 0.966 no
C63 . H632 . 0.963 no
C64 . C65 . 1.570(8) yes
C64 . H641 . 0.952 no
C64 . H642 . 0.967 no
C65 . C66 . 1.536(8) yes
C65 . H651 . 0.965 no
C65 . H652 . 0.972 no
C66 . C67 . 1.565(9) yes
C66 . H661 . 0.973 no
C66 . H662 . 0.970 no
C67 . C68 . 1.555(9) yes
C67 . H671 . 0.966 no
C67 . H672 . 0.972 no
C68 . C69 . 1.556(9) yes
C68 . H681 . 0.962 no
C68 . H682 . 0.965 no
C69 . C70 . 1.536(9) yes
C69 . H691 . 0.965 no
C69 . H692 . 0.961 no
C70 . C71 . 1.532(9) yes
C70 . H701 . 0.964 no
C70 . H702 . 0.966 no
C71 . C72 . 1.530(9) yes
C71 . H711 . 0.965 no
C71 . H712 . 0.964 no
C72 . C73 . 1.538(9) yes
C72 . H721 . 0.956 no
C72 . H722 . 0.963 no
C73 . H731 . 0.950 no
C73 . H732 . 0.950 no
C73 . H733 . 0.950 no
C74 . C75 . 1.506(11) yes
C74 . H741 . 0.955 no
C74 . H742 . 0.961 no
C75 . C76 . 1.542(8) yes
C75 . H751 . 0.958 no
C75 . H752 . 0.970 no
C76 . C77 . 1.543(8) yes
C76 . H761 . 0.970 no
C76 . H762 . 0.968 no
C77 . C78 . 1.544(9) yes
C77 . H771 . 0.976 no
C77 . H772 . 0.968 no
C78 . C79 . 1.543(9) yes
C78 . H781 . 0.967 no
C78 . H782 . 0.967 no
C79 . C80 . 1.537(9) yes
C79 . H791 . 0.960 no
C79 . H792 . 0.963 no
C80 . C81 . 1.535(9) yes
C80 . H801 . 0.968 no
C80 . H802 . 0.958 no
C81 . C82 . 1.550(9) yes
C81 . H811 . 0.961 no
C81 . H812 . 0.962 no
C82 . C83 . 1.519(9) yes
C82 . H821 . 0.958 no
C82 . H822 . 0.970 no
C83 . C84 . 1.562(9) yes
C83 . H831 . 0.968 no
C83 . H832 . 0.956 no
C84 . H841 . 0.955 no
C84 . H842 . 0.954 no
C84 . H843 . 0.963 no
C85 . C86 . 1.334(13) yes
C85 . C90 . 1.418(13) yes
C86 . C87 . 1.421(11) yes
C86 . H861 . 0.920 no
C87 . C88 . 1.352(15) yes
C87 . H871 . 0.920 no
C88 . C89 . 1.339(15) yes
C88 . H881 . 0.927 no
C89 . C90 . 1.372(11) yes
C89 . H891 . 0.921 no
C90 . H901 . 0.930 no
C93 . C94 . 1.378(11) yes
C93 . C98 . 1.375(12) yes
C94 . C95 . 1.381(10) yes
C94 . H941 . 0.913 no
C95 . C96 . 1.376(13) yes
C95 . H951 . 0.919 no
C96 . C97 . 1.381(14) yes
C96 . H961 . 0.913 no
C97 . C98 . 1.399(12) yes
C97 . H971 . 0.920 no
C98 . H981 . 0.923 no
C100 . C101 . 1.360(12) yes
C100 . C105 . 1.356(13) yes
C101 . C102 . 1.409(11) yes
C101 . H1011 . 0.917 no
C102 . C103 . 1.340(15) yes
C102 . H1021 . 0.921 no
C103 . C104 . 1.394(15) yes
C103 . H1031 . 0.922 no
C104 . C105 . 1.401(13) yes
C104 . H1041 . 0.928 no
C105 . H1051 . 0.928 no
C106 . C107 . 1.419(14) yes
C106 . C111 . 1.356(14) yes
C107 . C108 . 1.392(12) yes
C107 . H1071 . 0.910 no
C108 . C109 . 1.372(18) yes
C108 . H1081 . 0.916 no
C109 . C110 . 1.28(2) yes
C109 . H1091 . 0.925 no
C110 . C111 . 1.439(17) yes
C110 . H1101 . 0.929 no
C111 . H1111 . 0.916 no

loop_
_geom_hbond_atom_site_label_D
_geom_hbond_site_symmetry_D
_geom_hbond_atom_site_label_H
_geom_hbond_site_symmetry_H
_geom_hbond_atom_site_label_A
_geom_hbond_site_symmetry_A
_geom_hbond_angle_DHA
_geom_hbond_distance_DH
_geom_hbond_distance_HA
_geom_hbond_distance_DA
_geom_hbond_publ_flag
C33 . H332 . C60 1_455 178.9(5) 0.97047(6) 2.60(2) 3.569(16) yes
C37 . H372 . C33 . 138.5(6) 0.96193(10) 2.530(14) 3.312(16) yes
